data_9003559
loop_
_publ_author_name
'Krivovichev, S. V.'
'Yakovenchuk, V. N.'
'Armbruster, T.'
'Dobelin, N.'
'Pattison, P.'
'Weber, H.-P.'
'Depmeier, W.'

_publ_section_title
;
 Porous titanosilicate nanorods in the structure of yuksporite,
 (Sr,Ba)2K4(Ca,Na)14(_,Mn,Fe){(Ti,Nb)4(O,OH)4[Si6O17]2[Si2O7]3}(H2O,OH)n,
 resolved using synchrotron radiation
 Sample: Kola peninsula, Russia
;
_journal_name_full 'American Mineralogist'
_journal_page_first 1561
_journal_page_last 1565
_journal_volume 89
_journal_year 2004
_chemical_formula_sum 'Ba0.65 Ca8.5 Fe0.1 H10 K3.75 Mn0.15 Na5.5 Nb0.9 O65.74 Si18 Sr1.4 Ti3.1'
_chemical_name_mineral Yuksporite
_space_group_IT_number 11
_symmetry_space_group_name_Hall '-P 2yb'
_symmetry_space_group_name_H-M 'P 1 21/m 1'
_cell_angle_alpha 90
_cell_angle_beta 101.89
_cell_angle_gamma 90
_cell_formula_units_Z 2
_cell_length_a 7.126
_cell_length_b 24.913
_cell_length_c 17.075
_cell_volume 2966.288
_database_code_amcsd 0003651
_exptl_crystal_density_diffrn 2.955
_cod_original_cell_volume 2966.289
_cod_original_formula_sum '(Ti3.1 Nb.9) Si18 Sr1.4 Ba.65 K3.75 Na5.5 Ca8.5 Mn.15 Fe.1 O65.74 H10'
_cod_database_code 9003559

loop_
_space_group_symop_operation_xyz
x,y,z
x,1/2-y,z
-x,1/2+y,-z
-x,-y,-z

loop_
_atom_site_label
_atom_site_fract_x
_atom_site_fract_y
_atom_site_fract_z
_atom_site_occupancy
_atom_site_U_iso_or_equiv
_atom_site_type_symbol
_atom_site_attached_hydrogens
Ti1 0.17540 0.59949 0.09920 0.80000 0.00800 Ti 0
Nb1 0.17540 0.59949 0.09920 0.20000 0.00800 Nb 0
Ti2 -0.67510 0.59968 0.40040 0.75000 0.02000 Ti 0
Nb2 -0.67510 0.59968 0.40040 0.25000 0.02000 Nb 0
Si1 -0.18350 0.63190 -0.05790 1.00000 0.01400 Si 0
Si2 -0.87490 0.63330 0.55660 1.00000 0.02000 Si 0
Si3 -0.02720 0.54140 0.24710 1.00000 0.02000 Si 0
Si4 -0.63020 0.63240 -0.05840 1.00000 0.01600 Si 0
Si5 0.04190 0.68740 -0.16480 1.00000 0.02200 Si 0
Si6 -0.54170 0.68910 0.66290 1.00000 0.01600 Si 0
Si7 0.52590 0.54420 0.24760 1.00000 0.00700 Si 0
Si8 -0.31520 0.63350 0.55630 1.00000 0.01500 Si 0
Si9 -0.65910 0.68810 0.25000 1.00000 0.01600 Si 0
Sr1 -0.31190 0.63370 0.12710 0.35000 0.01200 Sr 0
Ba1 -0.31190 0.63370 0.12710 0.15000 0.01200 Ba 0
Sr2 -0.18630 0.63320 0.37520 0.35000 0.00800 Sr 0
Ba2_1 -0.18630 0.63320 0.37520 0.15000 0.00800 Ba 0
K1 -0.05600 0.75000 -0.36170 0.90000 0.02100 K 0
K2 -0.44250 0.75000 -0.13520 0.95000 0.03800 K 0
Ba2_2 -0.44250 0.75000 -0.13520 0.05000 0.03800 Ba 0
K3 0.19020 0.75000 0.04720 0.60000 0.03600 K 0
K4 -0.64300 0.75000 0.45110 0.90000 0.07000 K 0
K5 0.08890 0.75000 0.04760 0.40000 0.03100 K 0
Na1A -0.18850 0.60820 0.38300 0.50000 0.00500 Na 0
Na2A -0.31890 0.60970 0.10540 0.50000 0.03000 Na 0
Na3A -0.92220 0.48480 0.41250 0.75000 0.01300 Na 0
Ca3A -0.92220 0.48480 0.41250 0.25000 0.01300 Ca 0
Ca1B 0.24790 0.58730 -0.25000 1.00000 0.01460 Ca 0
Ca2B 0.07670 0.51770 -0.09150 0.70000 0.01000 Ca 0
Na2B 0.07670 0.51770 -0.09150 0.30000 0.01000 Na 0
Ca3B -0.24910 0.58510 -0.24990 1.00000 0.01500 Ca 0
Ca4B -0.42130 0.51630 -0.08310 0.50000 0.02000 Ca 0
Na4B -0.42130 0.51630 -0.08310 0.50000 0.02000 Na 0
Ca5B -0.42370 0.48260 0.41100 0.80000 0.03000 Ca 0
Na5B -0.42370 0.48260 0.41100 0.20000 0.03000 Na 0
MnM -0.25320 0.75000 0.24240 0.15000 0.05400 Mn 0
FeM -0.25320 0.75000 0.24240 0.10000 0.05400 Fe 0
O1 0.49220 0.52230 -0.25410 1.00000 0.03200 O 0
O2 -0.67840 0.42320 0.38720 1.00000 0.01200 O 0
O3 0.00500 0.64830 -0.23810 1.00000 0.03400 O 0
O4 -0.50990 0.64490 0.73200 1.00000 0.01000 O 0
O5 -0.01160 0.47940 0.24790 1.00000 0.02600 O 0
O6 -0.67300 0.58010 -0.11300 1.00000 0.03200 O 0
O7 -0.62060 0.53440 0.45950 1.00000 0.01000 O 0
O8 0.14270 0.53730 0.04460 1.00000 0.01000 O 0
O-H9 -0.63100 0.46440 -0.04630 1.00000 0.01000 O 1
O-H10 -0.14540 0.53590 0.44880 1.00000 0.01000 O 1
O11 -0.19510 0.58040 -0.10310 1.00000 0.01000 O 0
O12 -0.81770 0.57940 0.60450 1.00000 0.01000 O 0
O13 -0.75540 0.75000 0.25360 1.00000 0.03800 O 0
O14 -0.53320 0.75000 0.69480 1.00000 0.03400 O 0
O15 -0.65600 0.62970 0.03330 1.00000 0.01800 O 0
O16 -0.44600 0.63250 0.46650 1.00000 0.01600 O 0
O17 -0.12070 0.68800 -0.10510 1.00000 0.02300 O 0
O18 -0.51050 0.56970 0.33120 1.00000 0.01600 O 0
O19 -0.07160 0.63290 0.02910 1.00000 0.04600 O 0
O20 -0.39250 0.65140 -0.04340 1.00000 0.04200 O 0
O21 -0.82930 0.63310 0.46820 1.00000 0.01100 O 0
O22 -0.10030 0.64910 0.55190 1.00000 0.01000 O 0
O23 -0.73970 0.68620 -0.10830 1.00000 0.03900 O 0
O24 0.01440 0.56590 0.16780 1.00000 0.02400 O 0
O25 -0.39150 0.68010 0.60460 1.00000 0.01000 O 0
O26 0.40590 0.56370 0.16730 1.00000 0.02200 O 0
O27 -0.27400 0.55940 0.24160 1.00000 0.00500 O 0
O28 0.08900 0.56930 0.33010 1.00000 0.02500 O 0
O29 0.03030 0.75000 -0.20110 1.00000 0.00200 O 0
O30 -0.75710 0.68200 0.60580 1.00000 0.00400 O 0
O31 -0.16710 0.75000 0.42110 1.00000 0.01000 O 0
O32 0.21160 0.66370 0.16840 1.00000 0.02700 O 0
O33 -0.71240 0.66350 0.32970 1.00000 0.02400 O 0
O34 -0.43100 0.69180 0.24690 1.00000 0.11900 O 0
Wat35 -0.07830 0.68700 0.23210 0.59000 0.10000 O 2
Wat36 -0.34900 0.75000 0.09810 0.56000 0.10000 O 2

loop_
_cod_changelog_entry_id
_cod_changelog_entry_author
_cod_changelog_entry_date
_cod_changelog_entry_text
1
;cod-tools version 3.8.0
Id: cif_guess_AMCSD_atom_types 9581 2023-05-17 12:35:41Z saulius
;
2023-05-18T11:37:32+03:00
;Derived atom types and hydrogen counts
from atom names that follow the AMCSD naming convention
(Wat == water, O-H == hydroxyl).
;
2
;cod-tools version 3.10.1
Id: cif_fix_AMCSD_atom_labels 10224 2024-08-07 11:09:31Z saulius
;
2024-08-07T19:39:05+03:00
;Changed the following '_atom_site_label' values:
the first duplicated label 'Ba2'  converted to 'Ba2_1'
duplicated label 'Ba2' at index 19 converted to 'Ba2_2'
;

loop_
_cod_related_entry_id
_cod_related_entry_database
_cod_related_entry_code
1 AMCSD 0003651
